data_4071667
loop_
_publ_author_name
'Beweries, Torsten'
'Burlakov, Vladimir V.'
'Peitz, Stephan'
'Arndt, Perdita'
'Baumann, Wolfgang'
'Spannenberg, Anke'
'Rosenthal, Uwe'

_publ_section_title
;
 Synthesis and Reactions of Cp*2Hf(\h2-PhC2SiMe3) with Water and Carbon
 Dioxide&#x2020;
;
_journal_issue 15
_journal_name_full Organometallics
_journal_page_first 3954
_journal_paper_doi 10.1021/om8003064
_journal_volume 27
_journal_year 2008
_chemical_formula_sum 'C31 H46 Hf O Si'
_chemical_formula_weight 641.26
_chemical_name_systematic
; 
 ? 
;
_space_group_IT_number 14
_symmetry_cell_setting monoclinic
_symmetry_space_group_name_Hall '-P 2ybc'
_symmetry_space_group_name_H-M 'P 1 21/c 1'
_atom_sites_solution_hydrogens geom
_atom_sites_solution_primary direct
_atom_sites_solution_secondary difmap
_audit_creation_method SHELXL-97
_cell_angle_alpha 90.00
_cell_angle_beta 114.011(5)
_cell_angle_gamma 90.00
_cell_formula_units_Z 4
_cell_length_a 15.9367(11)
_cell_length_b 11.7378(5)
_cell_length_c 16.5513(9)
_cell_measurement_reflns_used 6404
_cell_measurement_temperature 200(2)
_cell_measurement_theta_max 27.27
_cell_measurement_theta_min 1.51
_cell_volume 2828.2(3)
_computing_data_collection STOE-X-AREA
_computing_molecular_graphics XP
_computing_structure_refinement 'SHELXL-97 (Sheldrick, 1997)'
_computing_structure_solution 'SHELXS-97 (Sheldrick, 1990)'
_diffrn_ambient_temperature 200(2)
_diffrn_measured_fraction_theta_full 0.990
_diffrn_measured_fraction_theta_max 0.990
_diffrn_measurement_device_type 'STOE-IPDS II'
_diffrn_radiation_monochromator graphite
_diffrn_radiation_source 'fine-focus sealed tube'
_diffrn_radiation_type MoK\a
_diffrn_radiation_wavelength 0.71073
_diffrn_reflns_av_R_equivalents 0.0488
_diffrn_reflns_av_sigmaI/netI 0.0270
_diffrn_reflns_limit_h_max 20
_diffrn_reflns_limit_h_min -20
_diffrn_reflns_limit_k_max 14
_diffrn_reflns_limit_k_min -14
_diffrn_reflns_limit_l_max 20
_diffrn_reflns_limit_l_min -18
_diffrn_reflns_number 42379
_diffrn_reflns_theta_full 26.80
_diffrn_reflns_theta_max 26.80
_diffrn_reflns_theta_min 2.20
_exptl_absorpt_coefficient_mu 3.752
_exptl_absorpt_correction_T_max 0.4455
_exptl_absorpt_correction_T_min 0.2430
_exptl_absorpt_correction_type numerical
_exptl_crystal_colour colourless
_exptl_crystal_density_diffrn 1.506
_exptl_crystal_density_method 'not measured'
_exptl_crystal_description prism
_exptl_crystal_F_000 1304
_exptl_crystal_size_max 0.5
_exptl_crystal_size_mid 0.4
_exptl_crystal_size_min 0.3
_refine_diff_density_max 1.138
_refine_diff_density_min -0.762
_refine_diff_density_rms 0.083
_refine_ls_extinction_method none
_refine_ls_goodness_of_fit_ref 1.015
_refine_ls_hydrogen_treatment mixed
_refine_ls_matrix_type full
_refine_ls_number_parameters 321
_refine_ls_number_reflns 5982
_refine_ls_number_restraints 0
_refine_ls_restrained_S_all 1.015
_refine_ls_R_factor_all 0.0301
_refine_ls_R_factor_gt 0.0220
_refine_ls_shift/su_max 0.001
_refine_ls_shift/su_mean 0.000
_refine_ls_structure_factor_coef Fsqd
_refine_ls_weighting_details 'calc w=1/[\s^2^(Fo^2^)+(0.0287P)^2^+0.0510P] where P=(Fo^2^+2Fc^2^)/3'
_refine_ls_weighting_scheme calc
_refine_ls_wR_factor_gt 0.0482
_refine_ls_wR_factor_ref 0.0495
_reflns_number_gt 4974
_reflns_number_total 5982
_reflns_threshold_expression >2sigma(I)
_cod_data_source_file om8003064-file002.cif
_cod_data_source_block ks679m
_cod_original_sg_symbol_H-M P2(1)/c
_cod_database_code 4071667

loop_
_symmetry_equiv_pos_as_xyz
'x, y, z'
'-x, y+1/2, -z+1/2'
'-x, -y, -z'
'x, -y-1/2, z-1/2'

loop_
_atom_site_label
_atom_site_type_symbol
_atom_site_fract_x
_atom_site_fract_y
_atom_site_fract_z
_atom_site_U_iso_or_equiv
_atom_site_adp_type
_atom_site_occupancy
_atom_site_symmetry_multiplicity
_atom_site_calc_flag
_atom_site_refinement_flags
C1 C 0.25019(19) 0.1116(2) 0.27132(19) 0.0229(6) Uani 1 1 d .
C2 C 0.2476(2) 0.0782(3) 0.1920(2) 0.0301(6) Uani 1 1 d .
C3 C 0.2387(2) -0.0386(2) 0.1521(2) 0.0304(7) Uani 1 1 d .
C4 C 0.1558(2) -0.0965(3) 0.1211(2) 0.0395(8) Uani 1 1 d .
H4A H 0.1045 -0.0635 0.1276 0.047 Uiso 1 1 calc R
C5 C 0.1467(3) -0.2020(3) 0.0806(3) 0.0499(10) Uani 1 1 d .
H5A H 0.0896 -0.2410 0.0603 0.060 Uiso 1 1 calc R
C6 C 0.2199(3) -0.2503(3) 0.0698(3) 0.0532(11) Uani 1 1 d .
H6A H 0.2137 -0.3229 0.0426 0.064 Uiso 1 1 calc R
C7 C 0.3020(3) -0.1930(3) 0.0985(2) 0.0497(10) Uani 1 1 d .
H7A H 0.3527 -0.2258 0.0907 0.060 Uiso 1 1 calc R
C8 C 0.3113(2) -0.0879(3) 0.1386(2) 0.0387(8) Uani 1 1 d .
H8A H 0.3682 -0.0486 0.1574 0.046 Uiso 1 1 calc R
C9 C 0.1376(3) -0.0867(3) 0.3176(2) 0.0452(9) Uani 1 1 d .
H9A H 0.1448 -0.1466 0.3611 0.068 Uiso 1 1 calc R
H9B H 0.1191 -0.1209 0.2588 0.068 Uiso 1 1 calc R
H9C H 0.0905 -0.0325 0.3169 0.068 Uiso 1 1 calc R
C10 C 0.3335(3) -0.1275(3) 0.3558(3) 0.0445(9) Uani 1 1 d .
H10A H 0.3950 -0.0954 0.3718 0.067 Uiso 1 1 calc R
H10B H 0.3136 -0.1661 0.2985 0.067 Uiso 1 1 calc R
H10C H 0.3352 -0.1824 0.4011 0.067 Uiso 1 1 calc R
C11 C 0.2851(3) 0.0402(3) 0.4658(2) 0.0427(8) Uani 1 1 d .
H11A H 0.3438 0.0809 0.4855 0.064 Uiso 1 1 calc R
H11B H 0.2917 -0.0258 0.5042 0.064 Uiso 1 1 calc R
H11C H 0.2378 0.0914 0.4687 0.064 Uiso 1 1 calc R
C12 C 0.1127(2) 0.2898(3) 0.3171(2) 0.0291(7) Uani 1 1 d .
C13 C 0.08188(19) 0.2856(3) 0.2234(2) 0.0283(7) Uani 1 1 d .
C14 C 0.0975(2) 0.3932(3) 0.1950(2) 0.0329(7) Uani 1 1 d .
C15 C 0.1404(2) 0.4636(3) 0.2692(2) 0.0318(7) Uani 1 1 d .
C16 C 0.1476(2) 0.4002(3) 0.3445(2) 0.0296(7) Uani 1 1 d .
C17 C 0.0916(2) 0.2064(3) 0.3744(3) 0.0435(9) Uani 1 1 d .
H17A H 0.1396 0.2099 0.4346 0.065 Uiso 1 1 calc R
H17B H 0.0890 0.1294 0.3506 0.065 Uiso 1 1 calc R
H17C H 0.0321 0.2253 0.3755 0.065 Uiso 1 1 calc R
C18 C 0.0316(2) 0.1884(3) 0.1635(3) 0.0468(9) Uani 1 1 d .
H18A H -0.0336 0.2078 0.1327 0.070 Uiso 1 1 calc R
H18B H 0.0381 0.1194 0.1989 0.070 Uiso 1 1 calc R
H18C H 0.0578 0.1750 0.1200 0.070 Uiso 1 1 calc R
C19 C 0.0653(3) 0.4307(4) 0.0996(2) 0.0541(11) Uani 1 1 d .
H19A H 0.0677 0.3660 0.0632 0.081 Uiso 1 1 calc R
H19B H 0.1053 0.4917 0.0953 0.081 Uiso 1 1 calc R
H19C H 0.0021 0.4589 0.0784 0.081 Uiso 1 1 calc R
C20 C 0.1588(2) 0.5895(3) 0.2646(3) 0.0500(10) Uani 1 1 d .
H20A H 0.1970 0.6004 0.2315 0.075 Uiso 1 1 calc R
H20B H 0.1909 0.6196 0.3247 0.075 Uiso 1 1 calc R
H20C H 0.1004 0.6298 0.2348 0.075 Uiso 1 1 calc R
C21 C 0.1664(2) 0.4467(4) 0.4353(2) 0.0441(9) Uani 1 1 d .
H21A H 0.1120 0.4363 0.4480 0.066 Uiso 1 1 calc R
H21B H 0.1810 0.5280 0.4373 0.066 Uiso 1 1 calc R
H21C H 0.2185 0.4059 0.4796 0.066 Uiso 1 1 calc R
C22 C 0.39439(19) 0.4355(3) 0.31307(19) 0.0261(6) Uani 1 1 d .
C23 C 0.37797(18) 0.4412(3) 0.39077(19) 0.0252(6) Uani 1 1 d .
C24 C 0.39414(19) 0.3314(2) 0.43030(19) 0.0246(6) Uani 1 1 d .
C25 C 0.42304(19) 0.2584(3) 0.3779(2) 0.0257(6) Uani 1 1 d .
C26 C 0.42226(19) 0.3226(2) 0.30587(19) 0.0254(6) Uani 1 1 d .
C27 C 0.3910(2) 0.5329(3) 0.2527(2) 0.0396(8) Uani 1 1 d .
H27A H 0.3745 0.6031 0.2748 0.059 Uiso 1 1 calc R
H27B H 0.3449 0.5168 0.1930 0.059 Uiso 1 1 calc R
H27C H 0.4513 0.5421 0.2509 0.059 Uiso 1 1 calc R
C28 C 0.3700(2) 0.5484(3) 0.4362(2) 0.0365(8) Uani 1 1 d .
H28A H 0.4296 0.5664 0.4840 0.055 Uiso 1 1 calc R
H28B H 0.3241 0.5379 0.4609 0.055 Uiso 1 1 calc R
H28C H 0.3511 0.6112 0.3934 0.055 Uiso 1 1 calc R
C29 C 0.4012(2) 0.3073(3) 0.5222(2) 0.0376(7) Uani 1 1 d .
H29A H 0.4401 0.3652 0.5630 0.056 Uiso 1 1 calc R
H29B H 0.4285 0.2319 0.5411 0.056 Uiso 1 1 calc R
H29C H 0.3398 0.3093 0.5223 0.056 Uiso 1 1 calc R
C30 C 0.4643(2) 0.1413(3) 0.4012(2) 0.0378(8) Uani 1 1 d .
H30A H 0.4443 0.0944 0.3476 0.057 Uiso 1 1 calc R
H30B H 0.4440 0.1060 0.4439 0.057 Uiso 1 1 calc R
H30C H 0.5314 0.1472 0.4273 0.057 Uiso 1 1 calc R
C31 C 0.4515(2) 0.2802(3) 0.2348(2) 0.0392(8) Uani 1 1 d .
H31A H 0.5183 0.2705 0.2600 0.059 Uiso 1 1 calc R
H31B H 0.4333 0.3357 0.1865 0.059 Uiso 1 1 calc R
H31C H 0.4217 0.2070 0.2121 0.059 Uiso 1 1 calc R
Hf1 Hf 0.255467(7) 0.308672(9) 0.282211(7) 0.01904(4) Uani 1 1 d .
O1 O 0.24627(16) 0.33374(18) 0.16033(14) 0.0319(5) Uani 1 1 d .
H1 H 0.2993 0.3378 0.1612 0.048 Uiso 1 1 calc R
Si1 Si 0.25045(6) -0.00955(7) 0.34827(6) 0.03022(19) Uani 1 1 d .
H2 H 0.253(2) 0.130(3) 0.153(2) 0.031(9) Uiso 1 1 d .

loop_
_atom_site_aniso_label
_atom_site_aniso_U_11
_atom_site_aniso_U_22
_atom_site_aniso_U_33
_atom_site_aniso_U_23
_atom_site_aniso_U_13
_atom_site_aniso_U_12
C1 0.0221(13) 0.0188(12) 0.0247(15) 0.0016(11) 0.0064(11) 0.0005(11)
C2 0.0364(16) 0.0265(15) 0.0259(14) 0.0001(13) 0.0112(13) -0.0012(13)
C3 0.0414(17) 0.0249(14) 0.0217(14) -0.0001(12) 0.0097(12) 0.0016(13)
C4 0.048(2) 0.0345(19) 0.0363(18) -0.0042(15) 0.0171(16) -0.0049(15)
C5 0.068(3) 0.036(2) 0.039(2) -0.0064(17) 0.0152(18) -0.0151(18)
C6 0.088(3) 0.0283(19) 0.040(2) -0.0043(16) 0.022(2) 0.002(2)
C7 0.066(2) 0.044(2) 0.0367(19) 0.0019(17) 0.0184(18) 0.022(2)
C8 0.0432(18) 0.0381(19) 0.0302(16) 0.0024(15) 0.0102(14) 0.0085(15)
C9 0.054(2) 0.038(2) 0.047(2) -0.0040(17) 0.0241(18) -0.0157(17)
C10 0.059(2) 0.0280(17) 0.041(2) 0.0069(15) 0.0142(17) 0.0042(16)
C11 0.052(2) 0.044(2) 0.0324(17) -0.0002(16) 0.0174(16) -0.0099(16)
C12 0.0211(13) 0.0300(16) 0.0348(16) 0.0027(13) 0.0099(12) 0.0032(11)
C13 0.0190(13) 0.0342(17) 0.0271(15) -0.0016(13) 0.0048(11) 0.0039(11)
C14 0.0274(15) 0.0431(19) 0.0268(16) 0.0055(14) 0.0096(13) 0.0098(13)
C15 0.0228(14) 0.0298(16) 0.0404(18) 0.0023(14) 0.0104(13) 0.0045(12)
C16 0.0214(14) 0.0367(18) 0.0303(16) -0.0059(13) 0.0100(12) -0.0003(12)
C17 0.0371(18) 0.048(2) 0.055(2) 0.0078(18) 0.0286(17) -0.0006(16)
C18 0.0267(16) 0.053(2) 0.049(2) -0.0193(19) 0.0035(15) 0.0003(16)
C19 0.041(2) 0.080(3) 0.0334(18) 0.020(2) 0.0072(15) 0.023(2)
C20 0.0396(19) 0.0320(19) 0.076(3) 0.0110(19) 0.0210(19) 0.0089(15)
C21 0.0344(17) 0.061(2) 0.0409(19) -0.0192(18) 0.0195(15) -0.0011(17)
C22 0.0238(13) 0.0269(14) 0.0263(14) -0.0009(13) 0.0089(11) -0.0030(12)
C23 0.0201(13) 0.0280(15) 0.0279(14) -0.0030(12) 0.0101(11) -0.0028(11)
C24 0.0222(13) 0.0288(16) 0.0212(13) -0.0006(12) 0.0072(11) -0.0043(11)
C25 0.0196(13) 0.0255(14) 0.0269(15) -0.0013(12) 0.0043(11) -0.0017(11)
C26 0.0228(13) 0.0285(15) 0.0238(14) -0.0046(12) 0.0082(11) -0.0024(11)
C27 0.0428(19) 0.0351(18) 0.0431(19) 0.0059(15) 0.0196(16) -0.0068(14)
C28 0.0340(16) 0.0325(17) 0.0427(18) -0.0149(15) 0.0153(14) -0.0056(13)
C29 0.0362(17) 0.050(2) 0.0232(15) 0.0015(15) 0.0085(13) -0.0071(16)
C30 0.0246(16) 0.0338(17) 0.0449(19) 0.0052(15) 0.0037(14) 0.0047(13)
C31 0.0290(16) 0.056(2) 0.0353(17) -0.0073(16) 0.0155(14) 0.0026(15)
Hf1 0.01798(6) 0.01997(6) 0.01767(6) 0.00084(5) 0.00571(4) 0.00023(5)
O1 0.0352(12) 0.0353(12) 0.0256(11) 0.0017(10) 0.0128(9) -0.0037(9)
Si1 0.0375(5) 0.0239(4) 0.0291(4) 0.0022(4) 0.0135(4) -0.0034(3)

loop_
_atom_type_symbol
_atom_type_description
_atom_type_scat_dispersion_real
_atom_type_scat_dispersion_imag
_atom_type_scat_source
C C 0.0033 0.0016 'International Tables Vol C Tables 4.2.6.8 and 6.1.1.4'
H H 0.0000 0.0000 'International Tables Vol C Tables 4.2.6.8 and 6.1.1.4'
O O 0.0106 0.0060 'International Tables Vol C Tables 4.2.6.8 and 6.1.1.4'
Si Si 0.0817 0.0704 'International Tables Vol C Tables 4.2.6.8 and 6.1.1.4'
Hf Hf -0.5830 6.1852 'International Tables Vol C Tables 4.2.6.8 and 6.1.1.4'

loop_
_geom_angle_atom_site_label_1
_geom_angle_atom_site_label_2
_geom_angle_atom_site_label_3
_geom_angle
C2 C1 Si1 115.0(2)
C2 C1 Hf1 110.5(2)
Si1 C1 Hf1 134.54(15)
C1 C2 C3 130.6(3)
C4 C3 C8 117.8(3)
C4 C3 C2 121.0(3)
C8 C3 C2 121.0(3)
C3 C4 C5 120.9(4)
C6 C5 C4 120.3(4)
C5 C6 C7 119.6(4)
C6 C7 C8 120.2(4)
C7 C8 C3 121.1(4)
C16 C12 C13 107.4(3)
C16 C12 C17 124.0(3)
C13 C12 C17 127.0(3)
C16 C12 Hf1 74.03(17)
C13 C12 Hf1 72.74(18)
C17 C12 Hf1 130.3(2)
C14 C13 C12 107.7(3)
C14 C13 C18 125.3(3)
C12 C13 C18 126.7(3)
C14 C13 Hf1 73.73(17)
C12 C13 Hf1 74.96(16)
C18 C13 Hf1 122.3(2)
C13 C14 C15 109.0(3)
C13 C14 C19 125.5(3)
C15 C14 C19 125.3(3)
C13 C14 Hf1 74.20(17)
C15 C14 Hf1 73.46(17)
C19 C14 Hf1 122.9(2)
C14 C15 C16 107.3(3)
C14 C15 C20 124.4(3)
C16 C15 C20 127.5(3)
C14 C15 Hf1 74.35(18)
C16 C15 Hf1 75.60(17)
C20 C15 Hf1 123.9(2)
C12 C16 C15 108.6(3)
C12 C16 C21 123.1(3)
C15 C16 C21 126.8(3)
C12 C16 Hf1 74.18(18)
C15 C16 Hf1 72.16(18)
C21 C16 Hf1 130.9(2)
C23 C22 C26 107.5(3)
C23 C22 C27 126.8(3)
C26 C22 C27 125.6(3)
C23 C22 Hf1 75.04(16)
C26 C22 Hf1 73.29(16)
C27 C22 Hf1 121.22(19)
C22 C23 C24 108.1(3)
C22 C23 C28 125.5(3)
C24 C23 C28 124.6(3)
C22 C23 Hf1 72.84(16)
C24 C23 Hf1 73.54(16)
C28 C23 Hf1 131.6(2)
C23 C24 C25 108.0(3)
C23 C24 C29 124.1(3)
C25 C24 C29 126.4(3)
C23 C24 Hf1 74.30(16)
C25 C24 Hf1 73.80(16)
C29 C24 Hf1 129.0(2)
C26 C25 C24 107.5(3)
C26 C25 C30 124.0(3)
C24 C25 C30 127.6(3)
C26 C25 Hf1 72.83(16)
C24 C25 Hf1 73.92(16)
C30 C25 Hf1 127.3(2)
C25 C26 C22 109.0(3)
C25 C26 C31 125.6(3)
C22 C26 C31 125.3(3)
C25 C26 Hf1 75.09(16)
C22 C26 Hf1 74.22(16)
C31 C26 Hf1 119.63(19)
O1 Hf1 C1 94.79(9)
O1 Hf1 C15 93.19(10)
C1 Hf1 C15 135.11(10)
O1 Hf1 C26 77.64(9)
C1 Hf1 C26 94.54(10)
C15 Hf1 C26 130.29(10)
O1 Hf1 C14 73.62(10)
C1 Hf1 C14 110.44(10)
C15 Hf1 C14 32.19(10)
C26 Hf1 C14 143.03(10)
O1 Hf1 C22 79.36(9)
C1 Hf1 C22 126.95(10)
C15 Hf1 C22 97.94(10)
C26 Hf1 C22 32.48(9)
C14 Hf1 C22 117.80(10)
O1 Hf1 C13 90.45(10)
C1 Hf1 C13 82.23(10)
C15 Hf1 C13 53.58(10)
C26 Hf1 C13 167.40(10)
C14 Hf1 C13 32.07(10)
C22 Hf1 C13 149.46(10)
O1 Hf1 C25 106.86(10)
C1 Hf1 C25 79.27(9)
C15 Hf1 C25 139.19(10)
C26 Hf1 C25 32.08(10)
C14 Hf1 C25 170.28(11)
C22 Hf1 C25 53.58(9)
C13 Hf1 C25 155.53(10)
O1 Hf1 C24 129.48(9)
C1 Hf1 C24 99.68(9)
C15 Hf1 C24 108.69(10)
C26 Hf1 C24 53.25(9)
C14 Hf1 C24 140.67(10)
C22 Hf1 C24 53.46(9)
C13 Hf1 C24 139.24(10)
C25 Hf1 C24 32.28(10)
O1 Hf1 C23 109.99(9)
C1 Hf1 C23 130.64(9)
C15 Hf1 C23 86.72(9)
C26 Hf1 C23 53.21(9)
C14 Hf1 C23 117.15(10)
C22 Hf1 C23 32.12(9)
C13 Hf1 C23 136.87(9)
C25 Hf1 C23 53.29(9)
C24 Hf1 C23 32.16(9)
O1 Hf1 C16 124.12(10)
C1 Hf1 C16 116.01(10)
C15 Hf1 C16 32.23(10)
C26 Hf1 C16 137.96(9)
C14 Hf1 C16 52.78(10)
C22 Hf1 C16 110.15(10)
C13 Hf1 C16 52.99(9)
C25 Hf1 C16 123.22(10)
C24 Hf1 C16 91.72(9)
C23 Hf1 C16 84.75(9)
O1 Hf1 C12 122.32(10)
C1 Hf1 C12 85.66(10)
C15 Hf1 C12 53.45(10)
C26 Hf1 C12 159.99(10)
C14 Hf1 C12 53.07(10)
C22 Hf1 C12 141.47(10)
C13 Hf1 C12 32.31(10)
C25 Hf1 C12 129.52(10)
C24 Hf1 C12 106.94(10)
C23 Hf1 C12 112.60(10)
C16 Hf1 C12 31.79(9)
C10 Si1 C11 104.85(17)
C10 Si1 C9 103.41(18)
C11 Si1 C9 105.85(17)
C10 Si1 C1 113.75(16)
C11 Si1 C1 112.19(15)
C9 Si1 C1 115.75(15)

loop_
_geom_bond_atom_site_label_1
_geom_bond_atom_site_label_2
_geom_bond_distance
C1 C2 1.355(4)
C1 Si1 1.908(3)
C1 Hf1 2.319(3)
C2 C3 1.503(4)
C3 C4 1.386(5)
C3 C8 1.389(5)
C4 C5 1.387(5)
C5 C6 1.372(6)
C6 C7 1.373(6)
C7 C8 1.380(5)
C9 Si1 1.888(4)
C10 Si1 1.884(4)
C11 Si1 1.885(3)
C12 C16 1.410(4)
C12 C13 1.425(5)
C12 C17 1.493(5)
C12 Hf1 2.575(3)
C13 C14 1.405(5)
C13 C18 1.510(4)
C13 Hf1 2.546(3)
C14 C15 1.405(5)
C14 C19 1.513(5)
C14 Hf1 2.540(3)
C15 C16 1.417(5)
C15 C20 1.514(5)
C15 Hf1 2.529(3)
C16 C21 1.509(4)
C16 Hf1 2.573(3)
C22 C23 1.414(4)
C22 C26 1.418(4)
C22 C27 1.504(4)
C22 Hf1 2.542(3)
C23 C24 1.421(4)
C23 C28 1.498(4)
C23 Hf1 2.570(3)
C24 C25 1.423(4)
C24 C29 1.505(4)
C24 Hf1 2.560(3)
C25 C26 1.406(4)
C25 C30 1.504(4)
C25 Hf1 2.559(3)
C26 C31 1.514(4)
C26 Hf1 2.530(3)
Hf1 O1 1.984(2)
